data_4127707
loop_
_publ_author_name
'Au, Yik Ki'
'Lyu, Hairong'
'Quan, Yangjian'
'Xie, Zuowei'

_publ_section_title
;
 Catalytic Cascade Dehydrogenative Cross-Coupling of BH/CH and BH/NH:
 One-Pot Process to Carborano-Isoquinolinone.
;
_journal_issue 32
_journal_name_full 'Journal of the American Chemical Society'
_journal_page_first 12855
_journal_page_last 12862
_journal_paper_doi 10.1021/jacs.9b06204
_journal_volume 141
_journal_year 2019
_chemical_formula_sum 'C10 H16 B10 F N O'
_chemical_formula_weight 293.34
_space_group_crystal_system monoclinic
_space_group_IT_number 15
_space_group_name_Hall '-C 2yc'
_space_group_name_H-M_alt 'C 1 2/c 1'
_symmetry_space_group_name_Hall '-C 2yc'
_symmetry_space_group_name_H-M 'C 1 2/c 1'
_atom_sites_solution_hydrogens geom
_audit_creation_method SHELXL-2014/6
_cell_angle_alpha 90
_cell_angle_beta 116.2322(16)
_cell_angle_gamma 90
_cell_formula_units_Z 24
_cell_length_a 33.7489(19)
_cell_length_b 13.4301(7)
_cell_length_c 24.9712(15)
_cell_measurement_reflns_used 406
_cell_measurement_temperature 302(2)
_cell_measurement_theta_max 15
_cell_measurement_theta_min 15
_cell_volume 10152.6(10)
_computing_cell_refinement 'BRUKER D8VENTURE DIFFRACTOMETER'
_computing_data_collection 'BRUKER D8VENTURE DIFFRACTOMETER'
_computing_data_reduction 'BRUKER D8VENTURE DIFFRACTOMETER'
_computing_molecular_graphics 'BRUKER SHELXTL'
_computing_publication_material 'BRUKER SHELXTL'
_computing_structure_refinement 'SHELXL-2014/6 (Sheldrick, 2014)'
_diffrn_ambient_temperature 302(2)
_diffrn_measured_fraction_theta_full 0.999
_diffrn_measured_fraction_theta_max 0.999
_diffrn_measurement_device_type 'BRUKER D8VENTURE DIFFRACTOMETER'
_diffrn_measurement_method 'PHI & OMEGA SCAN'
_diffrn_radiation_type MoK\a
_diffrn_radiation_wavelength 0.71073
_diffrn_reflns_av_R_equivalents 0.0811
_diffrn_reflns_av_unetI/netI 0.0396
_diffrn_reflns_Laue_measured_fraction_full 0.999
_diffrn_reflns_Laue_measured_fraction_max 0.999
_diffrn_reflns_limit_h_max 40
_diffrn_reflns_limit_h_min -40
_diffrn_reflns_limit_k_max 16
_diffrn_reflns_limit_k_min -16
_diffrn_reflns_limit_l_max 29
_diffrn_reflns_limit_l_min -29
_diffrn_reflns_number 128720
_diffrn_reflns_point_group_measured_fraction_full 0.999
_diffrn_reflns_point_group_measured_fraction_max 0.999
_diffrn_reflns_theta_full 25.242
_diffrn_reflns_theta_max 25.249
_diffrn_reflns_theta_min 2.362
_exptl_absorpt_coefficient_mu 0.070
_exptl_absorpt_correction_T_max 0.7456
_exptl_absorpt_correction_T_min 0.6769
_exptl_absorpt_correction_type multi-scan
_exptl_crystal_colour colourless
_exptl_crystal_density_diffrn 1.151
_exptl_crystal_description block
_exptl_crystal_F_000 3600
_exptl_crystal_size_max 0.400
_exptl_crystal_size_mid 0.300
_exptl_crystal_size_min 0.200
_refine_diff_density_max 0.306
_refine_diff_density_min -0.234
_refine_diff_density_rms 0.038
_refine_ls_extinction_method none
_refine_ls_goodness_of_fit_ref 1.023
_refine_ls_hydrogen_treatment constr
_refine_ls_matrix_type full
_refine_ls_number_parameters 622
_refine_ls_number_reflns 9170
_refine_ls_number_restraints 0
_refine_ls_restrained_S_all 1.023
_refine_ls_R_factor_all 0.1134
_refine_ls_R_factor_gt 0.0631
_refine_ls_shift/su_max 0.000
_refine_ls_shift/su_mean 0.000
_refine_ls_structure_factor_coef Fsqd
_refine_ls_weighting_details 'w=1/[\s^2^(Fo^2^)+(0.0819P)^2^+9.6010P] where P=(Fo^2^+2Fc^2^)/3'
_refine_ls_weighting_scheme calc
_refine_ls_wR_factor_gt 0.1549
_refine_ls_wR_factor_ref 0.1855
_reflns_Friedel_coverage 0.000
_reflns_number_gt 5603
_reflns_number_total 9170
_reflns_threshold_expression 'I > 2\s(I)'
_cod_data_source_file ja9b06204_si_004.cif
_cod_data_source_block 3n
_cod_database_code 4127707
_shelx_space_group_comment
;
The symmetry employed for this shelxl refinement is uniquely defined
by the following loop, which should always be used as a source of
symmetry information in preference to the above space-group names.
They are only intended as comments.
;
_shelx_estimated_absorpt_t_min 0.973
_shelx_estimated_absorpt_t_max 0.986
_shelxl_version_number 2014/6

loop_
_space_group_symop_operation_xyz
'x, y, z'
'-x, y, -z+1/2'
'x+1/2, y+1/2, z'
'-x+1/2, y+1/2, -z+1/2'
'-x, -y, -z'
'x, -y, z-1/2'
'-x+1/2, -y+1/2, -z'
'x+1/2, -y+1/2, z-1/2'

loop_
_atom_site_label
_atom_site_type_symbol
_atom_site_fract_x
_atom_site_fract_y
_atom_site_fract_z
_atom_site_U_iso_or_equiv
_atom_site_adp_type
_atom_site_occupancy
_atom_site_site_symmetry_order
_atom_site_calc_flag
_atom_site_refinement_flags_posn
_atom_site_refinement_flags_adp
O1 O 0.25789(8) 0.87097(15) 0.05289(9) 0.0851(7) Uani 1 1 d . .
O1' O 0.20212(6) 0.69722(14) 0.49410(8) 0.0668(5) Uani 1 1 d . .
O1" O 0.04851(7) -0.03950(15) 0.48488(10) 0.0797(6) Uani 1 1 d . .
F1 F 0.18225(8) 0.83786(17) 0.04926(9) 0.1088(7) Uani 1 1 d . .
F1' F 0.13228(7) 0.61492(16) 0.48656(9) 0.1027(7) Uani 1 1 d . .
F1" F 0.10444(6) -0.00333(15) 0.59203(10) 0.1115(8) Uani 1 1 d . .
N1 N 0.31252(9) 0.76069(17) 0.09141(11) 0.0702(7) Uani 1 1 d . .
H1A H 0.3294 0.8061 0.0884 0.084 Uiso 1 1 calc R U
N1' N 0.22429(7) 0.68415(14) 0.42211(8) 0.0469(5) Uani 1 1 d . .
H1'A H 0.2465 0.7211 0.4436 0.056 Uiso 1 1 calc R U
N1" N 0.01041(8) 0.08257(16) 0.42329(11) 0.0626(6) Uani 1 1 d . .
H1"A H 0.0044 0.0410 0.3945 0.075 Uiso 1 1 calc R U
C1 C 0.31890(9) 0.56691(19) 0.06693(12) 0.0572(7) Uani 1 1 d . .
H1 H 0.2970 0.5803 0.0194 0.069 Uiso 1 1 calc R U
C2 C 0.35755(11) 0.4841(2) 0.08495(14) 0.0684(8) Uani 1 1 d . .
C11 C 0.36084(13) 0.4270(3) 0.03447(16) 0.0908(11) Uani 1 1 d . .
H11A H 0.3849 0.3805 0.0508 0.136 Uiso 1 1 calc R U
H11B H 0.3338 0.3916 0.0120 0.136 Uiso 1 1 calc R U
H11C H 0.3660 0.4728 0.0087 0.136 Uiso 1 1 calc R U
C14 C 0.24889(10) 0.6117(2) 0.09367(12) 0.0621(8) Uani 1 1 d . .
C15 C 0.21598(12) 0.5465(3) 0.09032(15) 0.0796(9) Uani 1 1 d . .
H15A H 0.2227 0.4797 0.0998 0.096 Uiso 1 1 calc R U
C16 C 0.17312(13) 0.5799(4) 0.07306(16) 0.0940(11) Uani 1 1 d . .
H16A H 0.1514 0.5351 0.0709 0.113 Uiso 1 1 calc R U
C17 C 0.16244(13) 0.6780(4) 0.05923(15) 0.0937(12) Uani 1 1 d . .
H17A H 0.1339 0.7008 0.0484 0.112 Uiso 1 1 calc R U
C18 C 0.19459(14) 0.7408(3) 0.06170(13) 0.0800(10) Uani 1 1 d . .
C13 C 0.23806(11) 0.7129(2) 0.07723(11) 0.0626(8) Uani 1 1 d . .
C12 C 0.27030(12) 0.7870(2) 0.07350(12) 0.0661(8) Uani 1 1 d . .
C1' C 0.23354(8) 0.53062(17) 0.35790(10) 0.0455(6) Uani 1 1 d . .
H1' H 0.2459 0.4829 0.3978 0.055 Uiso 1 1 calc R U
C2' C 0.25192(10) 0.5138(2) 0.30859(12) 0.0593(7) Uani 1 1 d . .
C11' C 0.28539(12) 0.4325(3) 0.31901(16) 0.0927(11) Uani 1 1 d . .
H11D H 0.2932 0.4312 0.2865 0.139 Uiso 1 1 calc R U
H11E H 0.3113 0.4452 0.3556 0.139 Uiso 1 1 calc R U
H11F H 0.2729 0.3695 0.3216 0.139 Uiso 1 1 calc R U
C14' C 0.15117(8) 0.54228(17) 0.35968(11) 0.0454(6) Uani 1 1 d . .
C15' C 0.11677(9) 0.4744(2) 0.33478(13) 0.0638(8) Uani 1 1 d . .
H15B H 0.1118 0.4428 0.2992 0.077 Uiso 1 1 calc R U
C16' C 0.08985(11) 0.4527(3) 0.36146(16) 0.0817(10) Uani 1 1 d . .
H16B H 0.0676 0.4055 0.3447 0.098 Uiso 1 1 calc R U
C17' C 0.09590(11) 0.5005(3) 0.41235(16) 0.0859(10) Uani 1 1 d . .
H17B H 0.0775 0.4871 0.4304 0.103 Uiso 1 1 calc R U
C18' C 0.12937(10) 0.5688(2) 0.43698(13) 0.0667(8) Uani 1 1 d . .
C13' C 0.15852(8) 0.59142(18) 0.41340(11) 0.0467(6) Uani 1 1 d . .
C12' C 0.19622(8) 0.66179(17) 0.44586(11) 0.0460(6) Uani 1 1 d . .
C1" C -0.04802(8) 0.21124(18) 0.43207(11) 0.0502(6) Uani 1 1 d . .
H1" H -0.0577 0.1544 0.4557 0.060 Uiso 1 1 calc R U
C2" C -0.08448(9) 0.2904(2) 0.38931(13) 0.0627(8) Uani 1 1 d . .
C11" C -0.13091(10) 0.2821(3) 0.38368(17) 0.0871(10) Uani 1 1 d . .
H11G H -0.1491 0.3329 0.3573 0.131 Uiso 1 1 calc R U
H11H H -0.1428 0.2178 0.3679 0.131 Uiso 1 1 calc R U
H11I H -0.1302 0.2902 0.4223 0.131 Uiso 1 1 calc R U
C14" C 0.03704(8) 0.2164(2) 0.52715(12) 0.0553(7) Uani 1 1 d . .
C15" C 0.05248(10) 0.2742(3) 0.57845(14) 0.0785(9) Uani 1 1 d . .
H15C H 0.0419 0.3389 0.5762 0.094 Uiso 1 1 calc R U
C16" C 0.08290(12) 0.2384(4) 0.63240(16) 0.0978(12) Uani 1 1 d . .
H16C H 0.0922 0.2778 0.6664 0.117 Uiso 1 1 calc R U
C17" C 0.09948(12) 0.1445(3) 0.63598(16) 0.0959(12) Uani 1 1 d . .
H17C H 0.1203 0.1197 0.6723 0.115 Uiso 1 1 calc R U
C18" C 0.08512(10) 0.0878(3) 0.58568(16) 0.0750(9) Uani 1 1 d . .
C13" C 0.05339(8) 0.1185(2) 0.53011(12) 0.0556(7) Uani 1 1 d . .
C12" C 0.03761(9) 0.0486(2) 0.47826(13) 0.0558(7) Uani 1 1 d . .
B3 B 0.31181(13) 0.4583(2) 0.09657(17) 0.0679(10) Uani 1 1 d . .
H3 H 0.2869 0.4013 0.0724 0.081 Uiso 1 1 calc R U
B4 B 0.29727(12) 0.5744(2) 0.11696(15) 0.0613(9) Uani 1 1 d . .
B5 B 0.33386(12) 0.6653(2) 0.11540(15) 0.0627(9) Uani 1 1 d . .
B6 B 0.37161(12) 0.6086(3) 0.09276(16) 0.0698(10) Uani 1 1 d . .
H6 H 0.3850 0.6482 0.0658 0.084 Uiso 1 1 calc R U
B7 B 0.36584(14) 0.4283(3) 0.14982(19) 0.0825(12) Uani 1 1 d . .
H7 H 0.3764 0.3504 0.1607 0.099 Uiso 1 1 calc R U
B8 B 0.32836(14) 0.4854(3) 0.17256(18) 0.0790(11) Uani 1 1 d . .
H8 H 0.3143 0.4454 0.1987 0.095 Uiso 1 1 calc R U
B9 B 0.34223(13) 0.6135(3) 0.18426(15) 0.0731(10) Uani 1 1 d . .
H9 H 0.3373 0.6566 0.2183 0.088 Uiso 1 1 calc R U
B10 B 0.38799(13) 0.6365(3) 0.16854(17) 0.0790(11) Uani 1 1 d . .
H10 H 0.4126 0.6946 0.1919 0.095 Uiso 1 1 calc R U
B11 B 0.40260(14) 0.5211(3) 0.14725(17) 0.0793(11) Uani 1 1 d . .
H11 H 0.4369 0.5037 0.1565 0.095 Uiso 1 1 calc R U
B12 B 0.38450(15) 0.5236(3) 0.20419(18) 0.0872(12) Uani 1 1 d . .
H12 H 0.4072 0.5079 0.2511 0.105 Uiso 1 1 calc R U
B3' B 0.19919(11) 0.4771(2) 0.29205(13) 0.0540(8) Uani 1 1 d . .
H3' H 0.1879 0.3993 0.2867 0.065 Uiso 1 1 calc R U
B4' B 0.17954(9) 0.56752(19) 0.32658(12) 0.0426(7) Uani 1 1 d . .
B5' B 0.22158(9) 0.6534(2) 0.36486(12) 0.0435(7) Uani 1 1 d . .
B6' B 0.26894(11) 0.6167(2) 0.35506(14) 0.0559(8) Uani 1 1 d . .
H6' H 0.3027 0.6284 0.3902 0.067 Uiso 1 1 calc R U
B7' B 0.21205(12) 0.5383(3) 0.23939(14) 0.0642(9) Uani 1 1 d . .
H7' H 0.2091 0.5003 0.1988 0.077 Uiso 1 1 calc R U
B8' B 0.16528(11) 0.5746(2) 0.24892(13) 0.0551(8) Uani 1 1 d . .
H8' H 0.1315 0.5606 0.2145 0.066 Uiso 1 1 calc R U
B9' B 0.17936(11) 0.6839(2) 0.29314(13) 0.0518(7) Uani 1 1 d . .
H9' H 0.1545 0.7416 0.2869 0.062 Uiso 1 1 calc R U
B10' B 0.23544(12) 0.7153(2) 0.31227(14) 0.0587(8) Uani 1 1 d . .
H10' H 0.2474 0.7926 0.3191 0.070 Uiso 1 1 calc R U
B11' B 0.25507(12) 0.6250(3) 0.27817(15) 0.0669(9) Uani 1 1 d . .
H11' H 0.2801 0.6434 0.2628 0.080 Uiso 1 1 calc R U
B12' B 0.19986(12) 0.6663(2) 0.24005(14) 0.0626(9) Uani 1 1 d . .
H12' H 0.1886 0.7123 0.1996 0.075 Uiso 1 1 calc R U
B3" B -0.04409(11) 0.3307(2) 0.45680(16) 0.0615(9) Uani 1 1 d . .
H3" H -0.0499 0.3548 0.4948 0.074 Uiso 1 1 calc R U
B4" B 0.00372(10) 0.2614(2) 0.46651(14) 0.0514(7) Uani 1 1 d . .
B5" B -0.01011(11) 0.1807(2) 0.40628(14) 0.0550(8) Uani 1 1 d . .
B6" B -0.06721(12) 0.1968(3) 0.35709(15) 0.0665(9) Uani 1 1 d . .
H6" H -0.0881 0.1348 0.3309 0.080 Uiso 1 1 calc R U
B7" B -0.06027(12) 0.4019(3) 0.39126(19) 0.0775(11) Uani 1 1 d . .
H7" H -0.0770 0.4740 0.3863 0.093 Uiso 1 1 calc R U
B8" B -0.00367(12) 0.3861(2) 0.43943(18) 0.0705(10) Uani 1 1 d . .
H8" H 0.0170 0.4478 0.4662 0.085 Uiso 1 1 calc R U
B9" B 0.01711(12) 0.2934(2) 0.40811(17) 0.0668(9) Uani 1 1 d . .
H9" H 0.0515 0.2952 0.4144 0.080 Uiso 1 1 calc R U
B10" B -0.02671(13) 0.2520(3) 0.34004(17) 0.0784(11) Uani 1 1 d . .
H10" H -0.0211 0.2266 0.3021 0.094 Uiso 1 1 calc R U
B11" B -0.07448(13) 0.3200(3) 0.33049(18) 0.0802(11) Uani 1 1 d . .
H11" H -0.1005 0.3390 0.2859 0.096 Uiso 1 1 calc R U
B12" B -0.02253(13) 0.3795(3) 0.36145(19) 0.0843(12) Uani 1 1 d . .
H12" H -0.0141 0.4374 0.3370 0.101 Uiso 1 1 calc R U

loop_
_atom_site_aniso_label
_atom_site_aniso_U_11
_atom_site_aniso_U_22
_atom_site_aniso_U_33
_atom_site_aniso_U_23
_atom_site_aniso_U_13
_atom_site_aniso_U_12
O1 0.1205(19) 0.0518(12) 0.0696(14) -0.0043(10) 0.0299(13) 0.0108(12)
O1' 0.0729(13) 0.0846(13) 0.0533(11) -0.0305(10) 0.0373(10) -0.0271(11)
O1" 0.0919(16) 0.0525(12) 0.1063(17) 0.0149(11) 0.0545(14) 0.0113(11)
F1 0.1296(18) 0.1167(17) 0.0914(14) 0.0269(12) 0.0591(13) 0.0533(14)
F1' 0.1111(15) 0.1368(17) 0.0969(14) -0.0462(13) 0.0793(13) -0.0495(13)
F1" 0.0758(13) 0.0857(14) 0.1262(18) 0.0359(12) 0.0021(12) 0.0036(11)
N1 0.085(2) 0.0491(14) 0.0705(16) -0.0027(12) 0.0284(14) -0.0117(13)
N1' 0.0504(12) 0.0489(12) 0.0428(11) -0.0143(9) 0.0217(10) -0.0199(10)
N1" 0.0733(16) 0.0533(13) 0.0622(15) -0.0059(11) 0.0306(13) 0.0008(12)
C1 0.0693(18) 0.0536(16) 0.0530(16) -0.0035(12) 0.0309(14) -0.0084(14)
C2 0.081(2) 0.0620(18) 0.073(2) 0.0002(15) 0.0444(17) -0.0004(16)
C11 0.106(3) 0.092(2) 0.096(3) -0.018(2) 0.064(2) -0.004(2)
C14 0.079(2) 0.0656(18) 0.0500(16) -0.0053(13) 0.0357(15) -0.0030(16)
C15 0.091(3) 0.085(2) 0.080(2) -0.0014(18) 0.052(2) -0.010(2)
C16 0.082(3) 0.130(4) 0.080(2) -0.005(2) 0.045(2) -0.019(2)
C17 0.080(3) 0.146(4) 0.061(2) 0.011(2) 0.0366(19) 0.016(3)
C18 0.099(3) 0.097(3) 0.0490(18) 0.0052(17) 0.0371(18) 0.025(2)
C13 0.080(2) 0.0688(19) 0.0402(15) -0.0061(13) 0.0275(15) 0.0063(17)
C12 0.097(3) 0.0528(18) 0.0427(16) -0.0102(13) 0.0259(16) 0.0012(18)
C1' 0.0548(15) 0.0441(14) 0.0408(13) 0.0007(11) 0.0240(12) -0.0015(11)
C2' 0.0689(18) 0.0635(17) 0.0564(17) -0.0018(13) 0.0377(15) 0.0061(14)
C11' 0.095(3) 0.103(3) 0.093(3) 0.003(2) 0.053(2) 0.031(2)
C14' 0.0447(14) 0.0431(13) 0.0465(14) -0.0051(11) 0.0184(12) -0.0084(11)
C15' 0.0629(18) 0.0647(18) 0.0646(18) -0.0193(14) 0.0289(15) -0.0243(15)
C16' 0.072(2) 0.092(2) 0.091(2) -0.0223(19) 0.0446(19) -0.0434(18)
C17' 0.080(2) 0.107(3) 0.093(3) -0.021(2) 0.059(2) -0.041(2)
C18' 0.074(2) 0.079(2) 0.0619(18) -0.0157(15) 0.0437(16) -0.0185(17)
C13' 0.0481(15) 0.0481(14) 0.0484(14) -0.0041(11) 0.0255(12) -0.0091(12)
C12' 0.0500(15) 0.0455(14) 0.0419(14) -0.0076(11) 0.0198(12) -0.0069(12)
C1" 0.0446(14) 0.0493(14) 0.0511(15) 0.0041(12) 0.0160(12) -0.0067(12)
C2" 0.0495(16) 0.0612(17) 0.0687(18) 0.0095(14) 0.0182(14) -0.0035(13)
C11" 0.0480(18) 0.098(2) 0.105(3) 0.011(2) 0.0241(18) -0.0069(17)
C14" 0.0420(14) 0.0639(17) 0.0585(17) -0.0036(13) 0.0209(13) -0.0107(13)
C15" 0.0587(19) 0.089(2) 0.070(2) -0.0210(18) 0.0130(17) -0.0080(17)
C16" 0.066(2) 0.135(4) 0.068(2) -0.026(2) 0.0076(19) -0.010(2)
C17" 0.060(2) 0.132(3) 0.065(2) 0.013(2) -0.0006(17) -0.009(2)
C18" 0.0497(18) 0.077(2) 0.082(2) 0.0205(18) 0.0142(17) -0.0052(16)
C13" 0.0410(15) 0.0606(17) 0.0623(17) 0.0085(14) 0.0203(13) -0.0080(13)
C12" 0.0503(16) 0.0497(16) 0.074(2) 0.0060(14) 0.0335(15) -0.0022(13)
B3 0.087(3) 0.0483(18) 0.086(3) 0.0038(17) 0.054(2) -0.0058(18)
B4 0.084(2) 0.0544(18) 0.0551(19) -0.0004(15) 0.0396(18) -0.0050(17)
B5 0.076(2) 0.0538(19) 0.0544(19) -0.0050(15) 0.0253(17) -0.0090(17)
B6 0.076(2) 0.069(2) 0.068(2) -0.0010(17) 0.0352(19) -0.0176(19)
B7 0.104(3) 0.072(2) 0.089(3) 0.020(2) 0.059(3) 0.014(2)
B8 0.104(3) 0.073(2) 0.078(3) 0.020(2) 0.056(2) 0.013(2)
B9 0.089(3) 0.080(2) 0.0480(19) -0.0013(17) 0.0279(19) 0.005(2)
B10 0.076(3) 0.083(3) 0.065(2) -0.0038(19) 0.0199(19) -0.008(2)
B11 0.075(3) 0.088(3) 0.074(2) 0.011(2) 0.032(2) 0.002(2)
B12 0.099(3) 0.099(3) 0.064(2) 0.018(2) 0.036(2) 0.018(2)
B3' 0.074(2) 0.0467(17) 0.0449(17) -0.0092(13) 0.0293(16) -0.0084(15)
B4' 0.0459(16) 0.0383(14) 0.0388(15) -0.0077(12) 0.0144(13) -0.0098(12)
B5' 0.0492(17) 0.0393(15) 0.0425(15) -0.0055(12) 0.0208(13) -0.0112(13)
B6' 0.0533(19) 0.070(2) 0.0527(18) -0.0061(15) 0.0313(15) -0.0151(16)
B7' 0.086(2) 0.068(2) 0.0423(17) -0.0064(15) 0.0317(17) -0.0076(18)
B8' 0.066(2) 0.0545(18) 0.0384(16) -0.0053(13) 0.0176(15) -0.0075(15)
B9' 0.062(2) 0.0432(16) 0.0471(17) 0.0001(13) 0.0215(15) -0.0027(14)
B10' 0.079(2) 0.0506(17) 0.0538(19) -0.0023(14) 0.0358(17) -0.0187(16)
B11' 0.081(2) 0.078(2) 0.059(2) -0.0026(17) 0.0466(19) -0.0157(19)
B12' 0.086(2) 0.0558(19) 0.0441(17) 0.0040(14) 0.0271(17) -0.0105(17)
B3" 0.055(2) 0.0520(18) 0.073(2) -0.0056(16) 0.0235(17) -0.0030(15)
B4" 0.0431(17) 0.0469(16) 0.0608(19) -0.0027(14) 0.0199(15) -0.0099(13)
B5" 0.0577(19) 0.0558(18) 0.0526(18) 0.0013(14) 0.0253(15) -0.0045(15)
B6" 0.067(2) 0.070(2) 0.0510(19) 0.0012(16) 0.0150(17) -0.0120(18)
B7" 0.068(2) 0.052(2) 0.104(3) 0.0188(19) 0.030(2) -0.0012(17)
B8" 0.060(2) 0.0508(19) 0.097(3) 0.0039(18) 0.031(2) -0.0119(16)
B9" 0.060(2) 0.064(2) 0.080(2) 0.0137(18) 0.0354(19) -0.0076(17)
B10" 0.083(3) 0.093(3) 0.063(2) 0.017(2) 0.037(2) -0.001(2)
B11" 0.072(2) 0.087(3) 0.070(2) 0.031(2) 0.021(2) -0.002(2)
B12" 0.078(3) 0.075(2) 0.100(3) 0.034(2) 0.039(2) -0.005(2)

loop_
_atom_type_symbol
_atom_type_description
_atom_type_scat_dispersion_real
_atom_type_scat_dispersion_imag
_atom_type_scat_source
C C 0.0033 0.0016 'International Tables Vol C Tables 4.2.6.8 and 6.1.1.4'
H H 0.0000 0.0000 'International Tables Vol C Tables 4.2.6.8 and 6.1.1.4'
B B 0.0013 0.0007 'International Tables Vol C Tables 4.2.6.8 and 6.1.1.4'
N N 0.0061 0.0033 'International Tables Vol C Tables 4.2.6.8 and 6.1.1.4'
O O 0.0106 0.0060 'International Tables Vol C Tables 4.2.6.8 and 6.1.1.4'
F F 0.0171 0.0103 'International Tables Vol C Tables 4.2.6.8 and 6.1.1.4'

loop_
_geom_angle_atom_site_label_1
_geom_angle_atom_site_label_2
_geom_angle_atom_site_label_3
_geom_angle
C12 N1 B5 128.8(3)
C12' N1' B5' 128.0(2)
C12" N1" B5" 128.5(2)
C2 C1 B6 62.64(19)
C2 C1 B3 62.65(19)
B6 C1 B3 116.3(2)
C2 C1 B4 112.9(2)
B6 C1 B4 114.7(2)
B3 C1 B4 62.85(18)
C2 C1 B5 112.6(2)
B6 C1 B5 62.9(2)
B3 C1 B5 114.2(2)
B4 C1 B5 61.61(18)
C11 C2 C1 117.4(3)
C11 C2 B7 121.9(3)
C1 C2 B7 110.0(2)
C11 C2 B11 122.9(3)
C1 C2 B11 109.8(2)
B7 C2 B11 63.3(2)
C11 C2 B6 117.7(3)
C1 C2 B6 60.88(18)
B7 C2 B6 113.6(3)
B11 C2 B6 61.5(2)
C11 C2 B3 115.8(3)
C1 C2 B3 60.96(18)
B7 C2 B3 62.1(2)
B11 C2 B3 114.2(3)
B6 C2 B3 113.4(2)
C15 C14 C13 119.3(3)
C15 C14 B4 120.0(3)
C13 C14 B4 120.7(3)
C14 C15 C16 120.8(3)
C17 C16 C15 120.7(4)
C18 C17 C16 118.2(4)
C17 C18 F1 115.4(4)
C17 C18 C13 124.6(4)
F1 C18 C13 120.0(4)
C18 C13 C14 116.3(3)
C18 C13 C12 120.3(3)
C14 C13 C12 123.3(3)
O1 C12 N1 119.7(3)
O1 C12 C13 120.5(3)
N1 C12 C13 119.8(3)
C2' C1' B6' 63.09(17)
C2' C1' B3' 62.08(17)
B6' C1' B3' 116.3(2)
C2' C1' B4' 112.43(19)
B6' C1' B4' 114.5(2)
B3' C1' B4' 62.97(16)
C2' C1' B5' 113.26(19)
B6' C1' B5' 63.29(16)
B3' C1' B5' 114.4(2)
B4' C1' B5' 61.25(15)
C11' C2' C1' 118.6(2)
C11' C2' B7' 121.0(2)
C1' C2' B7' 110.5(2)
C11' C2' B11' 121.5(3)
C1' C2' B11' 109.7(2)
B7' C2' B11' 63.26(19)
C11' C2' B3' 116.9(2)
C1' C2' B3' 61.13(16)
B7' C2' B3' 62.35(18)
B11' C2' B3' 114.1(2)
C11' C2' B6' 117.4(3)
C1' C2' B6' 60.29(15)
B7' C2' B6' 114.1(2)
B11' C2' B6' 62.00(18)
B3' C2' B6' 113.1(2)
C15' C14' C13' 119.5(2)
C15' C14' B4' 119.7(2)
C13' C14' B4' 120.8(2)
C16' C15' C14' 121.5(3)
C17' C16' C15' 119.7(3)
C16' C17' C18' 119.3(3)
F1' C18' C17' 115.5(3)
F1' C18' C13' 120.8(2)
C17' C18' C13' 123.7(3)
C18' C13' C14' 116.1(2)
C18' C13' C12' 120.0(2)
C14' C13' C12' 123.8(2)
O1' C12' N1' 120.2(2)
O1' C12' C13' 120.3(2)
N1' C12' C13' 119.5(2)
C2" C1" B6" 62.63(19)
C2" C1" B3" 62.31(17)
B6" C1" B3" 115.9(2)
C2" C1" B4" 112.53(19)
B6" C1" B4" 114.0(2)
B3" C1" B4" 63.11(17)
C2" C1" B5" 112.6(2)
B6" C1" B5" 62.87(19)
B3" C1" B5" 114.2(2)
B4" C1" B5" 61.14(17)
C11" C2" C1" 117.8(2)
C11" C2" B11" 122.1(3)
C1" C2" B11" 110.0(2)
C11" C2" B7" 122.3(3)
C1" C2" B7" 110.2(2)
B11" C2" B7" 62.6(2)
C11" C2" B3" 117.0(3)
C1" C2" B3" 61.20(17)
B11" C2" B3" 113.6(2)
B7" C2" B3" 62.1(2)
C11" C2" B6" 116.8(3)
C1" C2" B6" 60.96(17)
B11" C2" B6" 61.9(2)
B7" C2" B6" 113.5(2)
B3" C2" B6" 113.6(2)
C15" C14" C13" 119.5(3)
C15" C14" B4" 119.8(3)
C13" C14" B4" 120.6(2)
C16" C15" C14" 121.6(3)
C17" C16" C15" 119.7(3)
C18" C17" C16" 119.2(3)
F1" C18" C17" 116.0(3)
F1" C18" C13" 120.1(3)
C17" C18" C13" 123.9(3)
C18" C13" C14" 116.0(3)
C18" C13" C12" 120.1(3)
C14" C13" C12" 123.8(2)
O1" C12" N1" 119.4(3)
O1" C12" C13" 121.2(3)
N1" C12" C13" 119.4(2)
C1 B3 C2 56.38(17)
C1 B3 B8 104.6(2)
C2 B3 B8 104.9(3)
C1 B3 B7 103.1(3)
C2 B3 B7 58.0(2)
B8 B3 B7 60.4(2)
C1 B3 B4 58.73(17)
C2 B3 B4 104.6(2)
B8 B3 B4 60.4(2)
B7 B3 B4 108.0(3)
C14 B4 C1 117.6(2)
C14 B4 B5 113.7(3)
C1 B4 B5 59.33(17)
C14 B4 B9 125.2(3)
C1 B4 B9 104.3(2)
B5 B4 B9 59.9(2)
C14 B4 B3 123.6(3)
C1 B4 B3 58.42(17)
B5 B4 B3 108.6(2)
B9 B4 B3 107.6(3)
C14 B4 B8 131.9(3)
C1 B4 B8 103.7(2)
B5 B4 B8 107.9(3)
B9 B4 B8 59.8(2)
B3 B4 B8 59.5(2)
N1 B5 C1 116.7(2)
N1 B5 B4 113.3(3)
C1 B5 B4 59.06(17)
N1 B5 B9 125.8(3)
C1 B5 B9 104.8(2)
B4 B5 B9 60.8(2)
N1 B5 B10 131.3(3)
C1 B5 B10 104.3(2)
B4 B5 B10 109.7(3)
B9 B5 B10 60.8(2)
N1 B5 B6 122.5(3)
C1 B5 B6 58.19(18)
B4 B5 B6 108.7(2)
B9 B5 B6 108.3(3)
B10 B5 B6 59.7(2)
C1 B6 C2 56.48(17)
C1 B6 B11 103.9(2)
C2 B6 B11 58.5(2)
C1 B6 B10 104.9(3)
C2 B6 B10 105.5(3)
B11 B6 B10 60.8(2)
C1 B6 B5 58.93(19)
C2 B6 B5 104.6(2)
B11 B6 B5 107.8(3)
B10 B6 B5 59.7(2)
C2 B7 B3 59.9(2)
C2 B7 B12 105.5(3)
B3 B7 B12 108.2(3)
C2 B7 B8 106.0(3)
B3 B7 B8 59.8(2)
B12 B7 B8 60.2(2)
C2 B7 B11 58.6(2)
B3 B7 B11 108.6(3)
B12 B7 B11 60.2(2)
B8 B7 B11 108.4(3)
B3 B8 B7 59.8(2)
B3 B8 B9 108.2(2)
B7 B8 B9 107.4(3)
B3 B8 B12 107.9(3)
B7 B8 B12 59.7(2)
B9 B8 B12 59.6(2)
B3 B8 B4 60.2(2)
B7 B8 B4 107.4(3)
B9 B8 B4 59.92(19)
B12 B8 B4 107.4(3)
B5 B9 B12 107.9(3)
B5 B9 B8 107.8(2)
B12 B9 B8 60.3(2)
B5 B9 B4 59.36(19)
B12 B9 B4 108.1(3)
B8 B9 B4 60.2(2)
B5 B9 B10 59.7(2)
B12 B9 B10 60.6(2)
B8 B9 B10 108.9(3)
B4 B9 B10 107.7(2)
B6 B10 B5 60.6(2)
B6 B10 B11 59.3(2)
B5 B10 B11 107.4(3)
B6 B10 B9 108.0(3)
B5 B10 B9 59.5(2)
B11 B10 B9 107.3(3)
B6 B10 B12 107.2(3)
B5 B10 B12 106.6(3)
B11 B10 B12 59.8(2)
B9 B10 B12 59.3(2)
C2 B11 B6 60.0(2)
C2 B11 B10 106.0(3)
B6 B11 B10 59.9(2)
C2 B11 B12 104.6(3)
B6 B11 B12 108.1(3)
B10 B11 B12 60.4(2)
C2 B11 B7 58.1(2)
B6 B11 B7 108.1(3)
B10 B11 B7 108.1(3)
B12 B11 B7 59.5(2)
B9 B12 B7 108.0(3)
B9 B12 B8 60.1(2)
B7 B12 B8 60.1(2)
B9 B12 B11 107.9(3)
B7 B12 B11 60.3(2)
B8 B12 B11 108.4(3)
B9 B12 B10 60.1(2)
B7 B12 B10 108.1(3)
B8 B12 B10 108.4(3)
B11 B12 B10 59.8(2)
C1' B3' C2' 56.79(16)
C1' B3' B8' 105.0(2)
C2' B3' B8' 105.0(2)
C1' B3' B7' 103.7(2)
C2' B3' B7' 58.16(18)
B8' B3' B7' 60.21(19)
C1' B3' B4' 58.83(15)
C2' B3' B4' 104.9(2)
B8' B3' B4' 60.51(17)
B7' B3' B4' 108.1(2)
C14' B4' C1' 118.5(2)
C14' B4' B5' 113.2(2)
C1' B4' B5' 59.85(15)
C14' B4' B9' 124.7(2)
C1' B4' B9' 104.64(19)
B5' B4' B9' 60.54(16)
C14' B4' B3' 123.9(2)
C1' B4' B3' 58.21(16)
B5' B4' B3' 109.2(2)
B9' B4' B3' 107.4(2)
C14' B4' B8' 131.1(2)
C1' B4' B8' 103.5(2)
B5' B4' B8' 108.9(2)
B9' B4' B8' 59.81(16)
B3' B4' B8' 59.20(17)
N1' B5' C1' 117.1(2)
N1' B5' B4' 114.1(2)
C1' B5' B4' 58.90(15)
N1' B5' B9' 127.0(2)
C1' B5' B9' 103.78(19)
B4' B5' B9' 60.34(16)
N1' B5' B10' 132.1(2)
C1' B5' B10' 102.84(19)
B4' B5' B10' 108.6(2)
B9' B5' B10' 60.27(17)
N1' B5' B6' 122.8(2)
C1' B5' B6' 57.30(16)
B4' B5' B6' 107.5(2)
B9' B5' B6' 107.0(2)
B10' B5' B6' 59.12(18)
C1' B6' C2' 56.62(15)
C1' B6' B10' 105.3(2)
C2' B6' B10' 105.0(2)
C1' B6' B11' 103.7(2)
C2' B6' B11' 58.14(17)
B10' B6' B11' 60.19(19)
C1' B6' B5' 59.42(15)
C2' B6' B5' 105.1(2)
B10' B6' B5' 60.22(17)
B11' B6' B5' 107.9(2)
C2' B7' B3' 59.50(18)
C2' B7' B8' 105.8(2)
B3' B7' B8' 59.85(19)
C2' B7' B12' 105.3(2)
B3' B7' B12' 108.2(2)
B8' B7' B12' 60.37(19)
C2' B7' B11' 58.70(19)
B3' B7' B11' 108.1(2)
B8' B7' B11' 108.1(2)
B12' B7' B11' 59.7(2)
B3' B8' B7' 59.93(18)
B3' B8' B9' 108.2(2)
B7' B8' B9' 107.6(2)
B3' B8' B12' 107.9(2)
B7' B8' B12' 59.90(19)
B9' B8' B12' 59.54(17)
B3' B8' B4' 60.29(16)
B7' B8' B4' 107.7(2)
B9' B8' B4' 59.79(15)
B12' B8' B4' 107.2(2)
B12' B9' B4' 108.4(2)
B12' B9' B8' 60.37(18)
B4' B9' B8' 60.40(16)
B12' B9' B5' 108.7(2)
B4' B9' B5' 59.11(15)
B8' B9' B5' 108.2(2)
B12' B9' B10' 60.70(18)
B4' B9' B10' 107.4(2)
B8' B9' B10' 108.8(2)
B5' B9' B10' 60.08(16)
B6' B10' B11' 60.05(19)
B6' B10' B5' 60.65(17)
B11' B10' B5' 108.1(2)
B6' B10' B9' 107.7(2)
B11' B10' B9' 106.7(2)
B5' B10' B9' 59.65(16)
B6' B10' B12' 107.4(2)
B11' B10' B12' 59.40(19)
B5' B10' B12' 107.0(2)
B9' B10' B12' 58.99(18)
C2' B11' B12' 104.9(2)
C2' B11' B6' 59.85(17)
B12' B11' B6' 108.4(2)
C2' B11' B10' 106.0(2)
B12' B11' B10' 60.9(2)
B6' B11' B10' 59.77(18)
C2' B11' B7' 58.04(18)
B12' B11' B7' 59.9(2)
B6' B11' B7' 108.1(2)
B10' B11' B7' 108.8(2)
B9' B12' B11' 108.0(2)
B9' B12' B7' 107.9(2)
B11' B12' B7' 60.4(2)
B9' B12' B8' 60.09(17)
B11' B12' B8' 108.1(2)
B7' B12' B8' 59.73(19)
B9' B12' B10' 60.31(18)
B11' B12' B10' 59.66(19)
B7' B12' B10' 108.1(2)
B8' B12' B10' 108.3(2)
C1" B3" C2" 56.49(16)
C1" B3" B7" 103.4(2)
C2" B3" B7" 58.28(19)
C1" B3" B8" 104.6(2)
C2" B3" B8" 104.8(3)
B7" B3" B8" 60.0(2)
C1" B3" B4" 58.57(16)
C2" B3" B4" 104.3(2)
B7" B3" B4" 107.4(3)
B8" B3" B4" 60.22(18)
C14" B4" C1" 118.4(2)
C14" B4" B5" 113.7(2)
C1" B4" B5" 59.72(17)
C14" B4" B9" 124.2(2)
C1" B4" B9" 105.0(2)
B5" B4" B9" 60.37(19)
C14" B4" B8" 130.9(2)
C1" B4" B8" 103.8(2)
B5" B4" B8" 108.5(2)
B9" B4" B8" 60.0(2)
C14" B4" B3" 123.8(2)
C1" B4" B3" 58.32(16)
B5" B4" B3" 109.0(2)
B9" B4" B3" 107.9(2)
B8" B4" B3" 59.44(19)
N1" B5" C1" 116.3(2)
N1" B5" B4" 113.5(2)
C1" B5" B4" 59.15(16)
N1" B5" B9" 126.3(3)
C1" B5" B9" 104.6(2)
B4" B5" B9" 60.34(19)
N1" B5" B10" 132.2(3)
C1" B5" B10" 103.9(2)
B4" B5" B10" 108.8(2)
B9" B5" B10" 60.4(2)
N1" B5" B6" 122.6(2)
C1" B5" B6" 58.10(18)
B4" B5" B6" 108.4(2)
B9" B5" B6" 107.8(2)
B10" B5" B6" 59.5(2)
C1" B6" C2" 56.41(17)
C1" B6" B11" 103.3(2)
C2" B6" B11" 58.1(2)
C1" B6" B10" 105.0(2)
C2" B6" B10" 105.3(3)
B11" B6" B10" 60.5(2)
C1" B6" B5" 59.03(17)
C2" B6" B5" 104.6(2)
B11" B6" B5" 107.6(2)
B10" B6" B5" 60.0(2)
C2" B7" B11" 58.7(2)
C2" B7" B3" 59.66(18)
B11" B7" B3" 108.5(2)
C2" B7" B12" 105.4(3)
B11" B7" B12" 60.1(2)
B3" B7" B12" 108.4(3)
C2" B7" B8" 106.0(2)
B11" B7" B8" 108.2(3)
B3" B7" B8" 60.2(2)
B12" B7" B8" 60.0(2)
B7" B8" B12" 60.0(2)
B7" B8" B3" 59.8(2)
B12" B8" B3" 108.0(3)
B7" B8" B9" 107.7(3)
B12" B8" B9" 59.8(2)
B3" B8" B9" 108.2(2)
B7" B8" B4" 107.4(2)
B12" B8" B4" 107.1(3)
B3" B8" B4" 60.34(18)
B9" B8" B4" 59.38(18)
B4" B9" B5" 59.28(17)
B4" B9" B12" 108.1(3)
B5" B9" B12" 108.2(3)
B4" B9" B8" 60.6(2)
B5" B9" B8" 108.1(2)
B12" B9" B8" 59.9(2)
B4" B9" B10" 107.8(2)
B5" B9" B10" 60.19(19)
B12" B9" B10" 60.4(2)
B8" B9" B10" 108.5(3)
B6" B10" B5" 60.47(19)
B6" B10" B11" 59.6(2)
B5" B10" B11" 107.3(3)
B6" B10" B9" 107.8(3)
B5" B10" B9" 59.41(19)
B11" B10" B9" 106.9(3)
B6" B10" B12" 107.4(3)
B5" B10" B12" 106.8(3)
B11" B10" B12" 59.5(2)
B9" B10" B12" 59.4(2)
C2" B11" B6" 59.98(19)
C2" B11" B7" 58.8(2)
B6" B11" B7" 108.8(3)
C2" B11" B12" 105.5(3)
B6" B11" B12" 108.3(3)
B7" B11" B12" 60.0(2)
C2" B11" B10" 106.3(2)
B6" B11" B10" 59.9(2)
B7" B11" B10" 108.7(3)
B12" B11" B10" 60.4(2)
B9" B12" B7" 108.2(3)
B9" B12" B8" 60.3(2)
B7" B12" B8" 60.0(2)
B9" B12" B11" 108.0(3)
B7" B12" B11" 59.9(2)
B8" B12" B11" 108.1(3)
B9" B12" B10" 60.3(2)
B7" B12" B10" 108.3(3)
B8" B12" B10" 108.8(2)
B11" B12" B10" 60.1(2)

loop_
_geom_bond_atom_site_label_1
_geom_bond_atom_site_label_2
_geom_bond_distance
O1 C12 1.234(3)
O1' C12' 1.227(3)
O1" C12" 1.229(3)
F1 C18 1.361(4)
F1' C18' 1.349(3)
F1" C18" 1.362(4)
N1 C12 1.338(4)
N1 B5 1.462(4)
N1' C12' 1.355(3)
N1' B5' 1.451(3)
N1" C12" 1.349(3)
N1" B5" 1.462(4)
C1 C2 1.619(4)
C1 B6 1.697(4)
C1 B3 1.700(4)
C1 B4 1.706(4)
C1 B5 1.711(4)
C2 C11 1.521(4)
C2 B7 1.692(5)
C2 B11 1.699(5)
C2 B6 1.725(4)
C2 B3 1.727(5)
C14 C15 1.387(4)
C14 C13 1.421(4)
C14 B4 1.554(5)
C15 C16 1.388(5)
C16 C17 1.369(5)
C17 C18 1.355(5)
C18 C13 1.393(5)
C13 C12 1.507(4)
C1' C2' 1.621(4)
C1' B6' 1.686(4)
C1' B3' 1.697(4)
C1' B4' 1.708(4)
C1' B5' 1.725(4)
C2' C11' 1.508(4)
C2' B7' 1.688(4)
C2' B11' 1.700(4)
C2' B3' 1.712(4)
C2' B6' 1.731(4)
C14' C15' 1.389(3)
C14' C13' 1.415(3)
C14' B4' 1.554(4)
C15' C16' 1.374(4)
C16' C17' 1.356(4)
C17' C18' 1.371(4)
C18' C13' 1.385(4)
C13' C12' 1.503(3)
C1" C2" 1.620(4)
C1" B6" 1.700(4)
C1" B3" 1.703(4)
C1" B4" 1.707(4)
C1" B5" 1.717(4)
C2" C11" 1.514(4)
C2" B11" 1.693(5)
C2" B7" 1.696(4)
C2" B3" 1.720(4)
C2" B6" 1.727(5)
C14" C15" 1.388(4)
C14" C13" 1.416(4)
C14" B4" 1.554(4)
C15" C16" 1.370(5)
C16" C17" 1.366(5)
C17" C18" 1.362(5)
C18" C13" 1.389(4)
C13" C12" 1.493(4)
B3 B8 1.763(5)
B3 B7 1.764(6)
B3 B4 1.776(5)
B4 B5 1.749(5)
B4 B9 1.775(5)
B4 B8 1.780(5)
B5 B9 1.758(5)
B5 B10 1.762(5)
B5 B6 1.778(5)
B6 B11 1.751(5)
B6 B10 1.761(5)
B7 B12 1.766(6)
B7 B8 1.773(6)
B7 B11 1.780(6)
B8 B9 1.773(5)
B8 B12 1.776(6)
B9 B12 1.765(6)
B9 B10 1.781(6)
B10 B11 1.777(6)
B10 B12 1.789(6)
B11 B12 1.779(6)
B3' B8' 1.759(4)
B3' B7' 1.760(4)
B3' B4' 1.778(4)
B4' B5' 1.749(4)
B4' B9' 1.771(4)
B4' B8' 1.782(4)
B5' B9' 1.775(4)
B5' B10' 1.782(4)
B5' B6' 1.790(4)
B6' B10' 1.763(5)
B6' B11' 1.768(4)
B7' B8' 1.765(5)
B7' B12' 1.768(5)
B7' B11' 1.777(5)
B8' B9' 1.772(4)
B8' B12' 1.777(5)
B9' B12' 1.762(5)
B9' B10' 1.786(5)
B10' B11' 1.770(5)
B10' B12' 1.793(4)
B11' B12' 1.765(5)
B3" B7" 1.761(5)
B3" B8" 1.768(5)
B3" B4" 1.784(5)
B4" B5" 1.741(4)
B4" B9" 1.760(5)
B4" B8" 1.782(4)
B5" B9" 1.761(4)
B5" B10" 1.775(5)
B5" B6" 1.782(5)
B6" B11" 1.760(5)
B6" B10" 1.765(5)
B7" B11" 1.760(6)
B7" B12" 1.762(6)
B7" B8" 1.763(5)
B8" B12" 1.763(6)
B8" B9" 1.772(5)
B9" B12" 1.763(5)
B9" B10" 1.778(6)
B10" B11" 1.775(6)
B10" B12" 1.780(6)
B11" B12" 1.764(6)
